data_7223227
loop_
_publ_author_name
'Ananyev, Ivan V.'
'Bushmarinov, Ivan S.'
'Ushakov, Ivan E.'
'Aitkulova, Liliya I.'
'Lyssenko, Konstantin A.'

_publ_section_title
;
 Tuning of double-well potential of short strong hydrogen bond by ionic
 interactions in alkali metal hydrodicarboxylates
;
_journal_name_full 'RSC Adv.'
_journal_paper_doi 10.1039/C5RA19870D
_journal_year 2015
_chemical_formula_moiety 'C4 H3 K O4'
_chemical_formula_sum 'C4 H3 K O4'
_chemical_formula_weight 154.16
_space_group_crystal_system triclinic
_space_group_IT_number 2
_space_group_name_Hall '-P 1'
_space_group_name_H-M_alt 'P -1'
_symmetry_space_group_name_Hall '-P 1'
_symmetry_space_group_name_H-M 'P -1'
_atom_sites_solution_hydrogens difmap
_audit_creation_method SHELXL-2014/6
_audit_update_record
;
2015-09-24 deposited with the CCDC.
2015-11-05 downloaded from the CCDC.
;
_cell_angle_alpha 67.8720(10)
_cell_angle_beta 72.6380(10)
_cell_angle_gamma 63.2960(10)
_cell_formula_units_Z 2
_cell_length_a 6.2337(4)
_cell_length_b 6.7932(5)
_cell_length_c 7.4636(5)
_cell_measurement_reflns_used 723
_cell_measurement_temperature 100(2)
_cell_measurement_theta_max 25
_cell_measurement_theta_min 3
_cell_volume 258.35(3)
_computing_cell_refinement 'Bruker SAINT'
_computing_data_collection 'Bruker APEX II'
_computing_data_reduction 'Bruker SAINT'
_computing_molecular_graphics 'Bruker SHELXTL'
_computing_publication_material 'Bruker SHELXTL'
_computing_structure_refinement 'SHELXL-97 (Sheldrick, 1997)'
_computing_structure_solution 'SHELXS-97 (Sheldrick, 1997)'
_diffrn_ambient_temperature 100(2)
_diffrn_measured_fraction_theta_full 0.994
_diffrn_measured_fraction_theta_max 0.966
_diffrn_measurement_device_type 'Bruker APEX II CCD area detector''
_diffrn_measurement_method 'omega scans'
_diffrn_radiation_type MoK\a
_diffrn_radiation_wavelength 0.71073
_diffrn_reflns_av_R_equivalents 0.0401
_diffrn_reflns_av_unetI/netI 0.0202
_diffrn_reflns_laue_measured_fraction_full 0.994
_diffrn_reflns_laue_measured_fraction_max 0.966
_diffrn_reflns_limit_h_max 15
_diffrn_reflns_limit_h_min -14
_diffrn_reflns_limit_k_max 16
_diffrn_reflns_limit_k_min -16
_diffrn_reflns_limit_l_max 18
_diffrn_reflns_limit_l_min -18
_diffrn_reflns_number 66424
_diffrn_reflns_point_group_measured_fraction_full 0.994
_diffrn_reflns_point_group_measured_fraction_max 0.966
_diffrn_reflns_theta_full 25.242
_diffrn_reflns_theta_max 62.288
_diffrn_reflns_theta_min 3.502
_exptl_absorpt_coefficient_mu 0.951
_exptl_absorpt_correction_T_max 0.833
_exptl_absorpt_correction_T_min 0.771
_exptl_absorpt_correction_type multi-scan
_exptl_absorpt_process_details SADABS
_exptl_crystal_colour colorless
_exptl_crystal_density_diffrn 1.982
_exptl_crystal_description prism
_exptl_crystal_F_000 156
_exptl_crystal_size_max 0.290
_exptl_crystal_size_mid 0.230
_exptl_crystal_size_min 0.200
_refine_diff_density_max 0.827
_refine_diff_density_min -0.310
_refine_diff_density_rms 0.094
_refine_ls_extinction_method none
_refine_ls_goodness_of_fit_ref 1.031
_refine_ls_hydrogen_treatment refall
_refine_ls_matrix_type full
_refine_ls_number_parameters 94
_refine_ls_number_reflns 8081
_refine_ls_number_restraints 0
_refine_ls_restrained_S_all 1.031
_refine_ls_R_factor_all 0.0322
_refine_ls_R_factor_gt 0.0243
_refine_ls_shift/su_max 0.003
_refine_ls_shift/su_mean 0.000
_refine_ls_structure_factor_coef Fsqd
_refine_ls_weighting_details 'w=1/[\s^2^(Fo^2^)+(0.0310P)^2^+0.0194P] where P=(Fo^2^+2Fc^2^)/3'
_refine_ls_weighting_scheme calc
_refine_ls_wR_factor_gt 0.0583
_refine_ls_wR_factor_ref 0.0611
_reflns_Friedel_coverage 0.000
_reflns_number_gt 6928
_reflns_number_total 8081
_reflns_threshold_expression I>2\s(I)
_cod_data_source_file c5ra19870d2.cif
_cod_data_source_block a
_cod_database_code 7223227
_shelx_space_group_comment
;
The symmetry employed for this shelxl refinement is uniquely defined
by the following loop, which should always be used as a source of
symmetry information in preference to the above space-group names.
They are only intended as comments.
;
_shelx_estimated_absorpt_t_min 0.770
_shelx_estimated_absorpt_t_max 0.833
_shelxl_version_number 2014/6

loop_
_space_group_symop_operation_xyz
'x, y, z'
'-x, -y, -z'

loop_
_atom_site_label
_atom_site_type_symbol
_atom_site_fract_x
_atom_site_fract_y
_atom_site_fract_z
_atom_site_U_iso_or_equiv
_atom_site_adp_type
_atom_site_occupancy
_atom_site_site_symmetry_order
_atom_site_calc_flag
O2 O 0.09514(5) 1.20993(5) 0.48046(4) 0.01155(3) Uani 1 1 d
O1 O 0.42216(5) 1.30058(5) 0.33125(3) 0.00954(3) Uani 1 1 d
O3 O 0.72812(4) 1.16239(5) 0.94163(4) 0.01012(3) Uani 1 1 d
O4 O 0.32428(4) 1.33453(4) 1.01922(3) 0.00922(3) Uani 1 1 d
C1 C 0.26215(5) 1.26008(5) 0.48275(4) 0.00748(3) Uani 1 1 d
C2 C 0.28574(5) 1.27287(5) 0.67092(4) 0.00853(3) Uani 1 1 d
C4 C 0.51935(5) 1.25208(5) 0.90190(4) 0.00724(3) Uani 1 1 d
C3 C 0.48830(5) 1.26414(5) 0.70627(4) 0.00812(3) Uani 1 1 d
H2 H 0.145(2) 1.2766(18) 0.7679(16) 0.022(2) Uiso 1 1 d
H3 H 0.6347(18) 1.2578(17) 0.6054(15) 0.020(2) Uiso 1 1 d
H1 H 0.372(3) 1.308(3) 0.189(3) 0.073(6) Uiso 1 1 d
K1 K 0.92290(2) 1.19155(2) 0.20083(2) 0.00896(1) Uani 1 1 d

loop_
_atom_site_aniso_label
_atom_site_aniso_U_11
_atom_site_aniso_U_22
_atom_site_aniso_U_33
_atom_site_aniso_U_23
_atom_site_aniso_U_13
_atom_site_aniso_U_12
O2 0.01160(8) 0.01892(10) 0.00905(7) -0.00428(7) -0.00153(6) -0.00975(7)
O1 0.00970(7) 0.01571(8) 0.00573(6) -0.00378(6) -0.00013(5) -0.00704(6)
O3 0.00789(6) 0.01326(8) 0.00956(7) -0.00458(6) -0.00337(5) -0.00200(6)
O4 0.00807(6) 0.01388(8) 0.00649(6) -0.00473(6) -0.00070(5) -0.00363(6)
C1 0.00798(7) 0.00984(8) 0.00595(7) -0.00250(6) -0.00166(6) -0.00396(6)
C2 0.00894(8) 0.01258(9) 0.00589(7) -0.00326(6) -0.00112(6) -0.00515(7)
C4 0.00800(7) 0.00881(8) 0.00587(7) -0.00241(6) -0.00187(6) -0.00327(6)
C3 0.00826(8) 0.01147(9) 0.00583(7) -0.00324(6) -0.00138(6) -0.00398(7)
K1 0.00795(2) 0.01210(2) 0.00848(2) -0.00405(2) -0.00191(1) -0.00392(2)

loop_
_atom_type_symbol
_atom_type_description
_atom_type_scat_dispersion_real
_atom_type_scat_dispersion_imag
_atom_type_scat_source
C C 0.0033 0.0016 'International Tables Vol C Tables 4.2.6.8 and 6.1.1.4'
H H 0.0000 0.0000 'International Tables Vol C Tables 4.2.6.8 and 6.1.1.4'
O O 0.0106 0.0060 'International Tables Vol C Tables 4.2.6.8 and 6.1.1.4'
K K 0.2009 0.2494 'International Tables Vol C Tables 4.2.6.8 and 6.1.1.4'

loop_
_geom_angle_atom_site_label_1
_geom_angle_atom_site_label_2
_geom_angle_atom_site_label_3
_geom_angle
_geom_angle_site_symmetry_1
_geom_angle_site_symmetry_3
C1 O2 K1 134.87(2) . 1_455
C1 O2 K1 110.85(2) . 2_676
K1 O2 K1 103.764(10) 1_455 2_676
C1 O1 K1 143.55(2) . .
C1 O1 H1 111.1(9) . .
K1 O1 H1 97.3(9) . .
C4 O3 K1 132.82(2) . 1_556
C4 O3 K1 120.768(19) . 2_776
K1 O3 K1 105.612(9) 1_556 2_776
C4 O4 K1 130.38(2) . 1_456
C4 O4 K1 105.341(18) . 2_686
K1 O4 K1 101.023(8) 1_456 2_686
O2 C1 O1 124.21(3) . .
O2 C1 C2 118.69(3) . .
O1 C1 C2 117.09(2) . .
C3 C2 C1 123.95(3) . .
C3 C2 H2 122.9(6) . .
C1 C2 H2 113.0(6) . .
O3 C4 O4 124.50(3) . .
O3 C4 C3 118.12(3) . .
O4 C4 C3 117.38(2) . .
C2 C3 C4 123.61(3) . .
C2 C3 H3 122.3(6) . .
C4 C3 H3 114.0(6) . .
O3 K1 O2 175.916(8) 1_554 1_655
O3 K1 O3 74.388(9) 1_554 2_776
O2 K1 O3 107.033(9) 1_655 2_776
O3 K1 O1 70.811(8) 1_554 .
O2 K1 O1 105.801(9) 1_655 .
O3 K1 O1 131.218(8) 2_776 .
O3 K1 O4 112.390(9) 1_554 1_654
O2 K1 O4 71.690(8) 1_655 1_654
O3 K1 O4 75.525(9) 2_776 1_654
O1 K1 O4 150.028(9) . 1_654
O3 K1 O2 100.539(9) 1_554 2_676
O2 K1 O2 76.236(10) 1_655 2_676
O3 K1 O2 77.154(10) 2_776 2_676
O1 K1 O2 76.816(8) . 2_676
O4 K1 O2 128.818(8) 1_654 2_676
O3 K1 O4 74.756(9) 1_554 2_686
O2 K1 O4 106.702(9) 1_655 2_686
O3 K1 O4 128.000(9) 2_776 2_686
O1 K1 O4 73.176(8) . 2_686
O4 K1 O4 78.977(9) 1_654 2_686
O2 K1 O4 149.489(8) 2_676 2_686

loop_
_geom_bond_atom_site_label_1
_geom_bond_atom_site_label_2
_geom_bond_distance
_geom_bond_site_symmetry_2
O2 C1 1.2385(4) .
O2 K1 2.6792(3) 1_455
O2 K1 2.8876(3) 2_676
O1 C1 1.2993(4) .
O1 K1 2.8092(3) .
O1 H1 1.172(17) .
O3 C4 1.2387(4) .
O3 K1 2.6764(3) 1_556
O3 K1 2.7366(3) 2_776
O4 C4 1.2966(4) .
O4 K1 2.8651(3) 1_456
O4 K1 2.9163(3) 2_686
C1 C2 1.4928(4) .
C2 C3 1.3369(4) .
C2 H2 0.955(11) .
C4 C3 1.4968(4) .
C3 H3 0.990(10) .
K1 O3 2.6764(3) 1_554
K1 O2 2.6792(3) 1_655
K1 O3 2.7365(3) 2_776
K1 O4 2.8651(3) 1_654
K1 O2 2.8876(3) 2_676
K1 O4 2.9163(3) 2_686

loop_
_geom_torsion_atom_site_label_1
_geom_torsion_atom_site_label_2
_geom_torsion_atom_site_label_3
_geom_torsion_atom_site_label_4
_geom_torsion
_geom_torsion_site_symmetry_1
K1 O2 C1 O1 -7.07(5) 1_455
K1 O2 C1 O1 130.52(3) 2_676
K1 O2 C1 C2 173.69(2) 1_455
K1 O2 C1 C2 -48.72(3) 2_676
K1 O1 C1 O2 -131.05(3) .
K1 O1 C1 C2 48.20(5) .
O2 C1 C2 C3 161.46(3) .
O1 C1 C2 C3 -17.83(5) .
K1 O3 C4 O4 -21.60(5) 1_556
K1 O3 C4 O4 146.57(2) 2_776
K1 O3 C4 C3 159.21(2) 1_556
K1 O3 C4 C3 -32.62(4) 2_776
K1 O4 C4 O3 -115.46(3) 1_456
K1 O4 C4 O3 124.97(3) 2_686
K1 O4 C4 C3 63.74(3) 1_456
K1 O4 C4 C3 -55.83(3) 2_686
C1 C2 C3 C4 -173.30(3) .
O3 C4 C3 C2 153.89(3) .
O4 C4 C3 C2 -25.36(4) .
